data_4105002
loop_
_publ_author_name
'Natalie C. Giampietro'
'Jeff W. Kampf'
'John P. Wolfe'

_publ_section_title
;
 Asymmetric Tandem Wittig Rearrangement/Aldol Reactions
;
_journal_name_full 'Journal of the American Chemical Society'
_journal_page_first 12556
_journal_page_last 12557
_journal_paper_doi 10.1021/ja905930s
_journal_volume 131
_journal_year 2009
_chemical_absolute_configuration syn
_chemical_formula_moiety 'C28 H30 O4'
_chemical_formula_sum 'C28 H30 O4'
_chemical_formula_weight 430.52
_chemical_name_systematic
;
 ?
;
_space_group_IT_number 1
_symmetry_cell_setting triclinic
_symmetry_space_group_name_Hall 'P 1'
_symmetry_space_group_name_H-M 'P 1'
_atom_sites_solution_hydrogens geom
_atom_sites_solution_primary direct
_atom_sites_solution_secondary difmap
_audit_creation_method SHELXL-97
_cell_angle_alpha 88.484(1)
_cell_angle_beta 84.284(1)
_cell_angle_gamma 75.633(1)
_cell_formula_units_Z 2
_cell_length_a 10.5410(7)
_cell_length_b 10.6705(7)
_cell_length_c 10.8608(7)
_cell_measurement_reflns_used 9788
_cell_measurement_temperature 85(2)
_cell_measurement_theta_max 28.31
_cell_measurement_theta_min 2.44
_cell_volume 1177.51(13)
_computing_cell_refinement 'Bruker SAINT'
_computing_data_collection 'Bruker SMART-PAEX'
_computing_data_reduction 'Bruker SAINT'
_computing_molecular_graphics 'Bruker SHELXTL'
_computing_publication_material 'Bruker SHELXTL'
_computing_structure_refinement 'SHELXL-97 (Sheldrick, 2008)'
_computing_structure_solution 'SHELXS-97 (Sheldrick, 2008)'
_diffrn_ambient_temperature 85(2)
_diffrn_measured_fraction_theta_full 0.998
_diffrn_measured_fraction_theta_max 0.998
_diffrn_measurement_device_type 'CCD area detector'
_diffrn_measurement_method 'phi and omega scans'
_diffrn_radiation_monochromator graphite
_diffrn_radiation_source 'fine-focus sealed tube'
_diffrn_radiation_type MoK\a
_diffrn_radiation_wavelength 0.71073
_diffrn_reflns_av_R_equivalents 0.0269
_diffrn_reflns_av_sigmaI/netI 0.0123
_diffrn_reflns_limit_h_max 14
_diffrn_reflns_limit_h_min -14
_diffrn_reflns_limit_k_max 14
_diffrn_reflns_limit_k_min -14
_diffrn_reflns_limit_l_max 14
_diffrn_reflns_limit_l_min -14
_diffrn_reflns_number 54483
_diffrn_reflns_theta_full 28.32
_diffrn_reflns_theta_max 28.32
_diffrn_reflns_theta_min 1.88
_exptl_absorpt_coefficient_mu 0.080
_exptl_absorpt_correction_T_max 0.9873
_exptl_absorpt_correction_T_min 0.9749
_exptl_absorpt_correction_type multi-scan
_exptl_absorpt_process_details
;
  Blessing, R. Acta Cryst. (1995) A51 33-38.
  Sheldrick, G.  SADABS (Version 2008/1) Bruker AXS area
  detector absorption and other corrections, University of
  Gottingen, Germany 2008.
;
_exptl_crystal_colour colorless
_exptl_crystal_density_diffrn 1.214
_exptl_crystal_description block
_exptl_crystal_F_000 460
_exptl_crystal_size_max 0.32
_exptl_crystal_size_mid 0.22
_exptl_crystal_size_min 0.16
_refine_diff_density_max 0.264
_refine_diff_density_min -0.152
_refine_diff_density_rms 0.034
_refine_ls_abs_structure_details 'Flack H D (1983), Acta Cryst. A39, 876-881'
_refine_ls_abs_structure_Flack 0(10)
_refine_ls_extinction_method none
_refine_ls_goodness_of_fit_ref 1.068
_refine_ls_hydrogen_treatment mixed
_refine_ls_matrix_type full
_refine_ls_number_parameters 593
_refine_ls_number_reflns 5855
_refine_ls_number_restraints 3
_refine_ls_restrained_S_all 1.067
_refine_ls_R_factor_all 0.0317
_refine_ls_R_factor_gt 0.0305
_refine_ls_shift/su_max 0.000
_refine_ls_shift/su_mean 0.000
_refine_ls_structure_factor_coef Fsqd
_refine_ls_weighting_details 'calc w=1/[\s^2^(Fo^2^)+(0.0476P)^2^+0.1480P] where P=(Fo^2^+2Fc^2^)/3'
_refine_ls_weighting_scheme calc
_refine_ls_wR_factor_gt 0.0780
_refine_ls_wR_factor_ref 0.0790
_reflns_number_gt 5663
_reflns_number_total 5855
_reflns_threshold_expression >2sigma(I)
_cod_data_source_file ja905930s_si_003.cif
_cod_data_source_block ncga
_cod_database_code 4105002

loop_
_symmetry_equiv_pos_as_xyz
'x, y, z'

loop_
_atom_site_label
_atom_site_type_symbol
_atom_site_fract_x
_atom_site_fract_y
_atom_site_fract_z
_atom_site_U_iso_or_equiv
_atom_site_adp_type
_atom_site_occupancy
_atom_site_symmetry_multiplicity
_atom_site_calc_flag
_atom_site_refinement_flags
O1 O 0.13113(11) 0.14130(10) 0.50643(10) 0.0221(2) Uani 1 1 d .
O2 O 0.08285(13) -0.04662(11) 0.46444(11) 0.0287(3) Uani 1 1 d .
O3 O 0.17537(12) -0.04687(11) 0.23110(11) 0.0255(2) Uani 1 1 d .
H3A H 0.160(3) -0.100(3) 0.282(3) 0.047(7) Uiso 1 1 d .
O4 O 0.39087(13) -0.04851(12) 0.35926(12) 0.0295(3) Uani 1 1 d .
H4A H 0.429(3) -0.035(3) 0.419(3) 0.052(8) Uiso 1 1 d .
C1 C 0.12499(16) 0.04561(15) 0.43247(14) 0.0218(3) Uani 1 1 d .
C2 C 0.18077(16) 0.06316(14) 0.29887(14) 0.0216(3) Uani 1 1 d .
C3 C 0.32612(16) 0.06903(15) 0.30095(14) 0.0233(3) Uani 1 1 d .
H3B H 0.3296 0.1445 0.3520 0.028 Uiso 1 1 calc R
C4 C 0.39175(16) 0.08114(16) 0.17205(15) 0.0238(3) Uani 1 1 d .
C5 C 0.44744(16) -0.02823(16) 0.09935(16) 0.0266(3) Uani 1 1 d .
H5A H 0.4459 -0.1116 0.1313 0.032 Uiso 1 1 calc R
C6 C 0.50522(17) -0.01591(18) -0.01958(16) 0.0307(4) Uani 1 1 d .
H6A H 0.5414 -0.0908 -0.0690 0.037 Uiso 1 1 calc R
C7 C 0.51042(18) 0.10442(19) -0.06629(16) 0.0319(4) Uani 1 1 d .
H7A H 0.5509 0.1123 -0.1473 0.038 Uiso 1 1 calc R
C8 C 0.45639(19) 0.21378(18) 0.00541(17) 0.0328(4) Uani 1 1 d .
H8A H 0.4601 0.2967 -0.0264 0.039 Uiso 1 1 calc R
C9 C 0.39654(17) 0.20216(16) 0.12423(16) 0.0280(3) Uani 1 1 d .
H9A H 0.3588 0.2774 0.1727 0.034 Uiso 1 1 calc R
C10 C 0.09777(16) 0.18534(15) 0.23919(14) 0.0231(3) Uani 1 1 d .
H10A H 0.1076 0.2628 0.2817 0.028 Uiso 1 1 calc R
H10B H 0.1323 0.1900 0.1515 0.028 Uiso 1 1 calc R
C11 C -0.04614(16) 0.18776(15) 0.24517(15) 0.0250(3) Uani 1 1 d .
C12 C -0.09305(19) 0.11779(17) 0.16062(17) 0.0322(4) Uani 1 1 d .
H12A H -0.0337 0.0688 0.0978 0.039 Uiso 1 1 calc R
C13 C -0.2262(2) 0.1194(2) 0.1679(2) 0.0411(5) Uani 1 1 d .
H13A H -0.2573 0.0720 0.1097 0.049 Uiso 1 1 calc R
C14 C -0.3130(2) 0.1898(2) 0.2594(2) 0.0448(5) Uani 1 1 d .
H14A H -0.4036 0.1899 0.2648 0.054 Uiso 1 1 calc R
C15 C -0.2682(2) 0.2601(2) 0.3431(2) 0.0398(4) Uani 1 1 d .
H15A H -0.3281 0.3089 0.4057 0.048 Uiso 1 1 calc R
C16 C -0.13550(17) 0.25966(17) 0.33597(16) 0.0297(3) Uani 1 1 d .
H16A H -0.1056 0.3088 0.3935 0.036 Uiso 1 1 calc R
C17 C 0.09065(16) 0.13001(15) 0.63879(14) 0.0225(3) Uani 1 1 d .
H17A H 0.0884 0.0386 0.6590 0.027 Uiso 1 1 calc R
C18 C 0.19506(16) 0.16752(15) 0.70793(14) 0.0232(3) Uani 1 1 d .
H18A H 0.1980 0.2574 0.6819 0.028 Uiso 1 1 calc R
C19 C 0.33025(16) 0.08004(16) 0.67293(14) 0.0244(3) Uani 1 1 d .
C20 C 0.35962(18) -0.05098(16) 0.70448(15) 0.0279(3) Uani 1 1 d .
H20A H 0.2938 -0.0860 0.7484 0.033 Uiso 1 1 calc R
C21 C 0.4837(2) -0.13091(19) 0.67252(17) 0.0345(4) Uani 1 1 d .
H21A H 0.5023 -0.2196 0.6958 0.041 Uiso 1 1 calc R
C22 C 0.58007(19) -0.0820(2) 0.60705(19) 0.0393(4) Uani 1 1 d .
H22A H 0.6647 -0.1369 0.5848 0.047 Uiso 1 1 calc R
C23 C 0.5524(2) 0.0483(2) 0.57387(18) 0.0385(4) Uani 1 1 d .
H23A H 0.6183 0.0825 0.5289 0.046 Uiso 1 1 calc R
C24 C 0.42788(19) 0.12863(19) 0.60678(16) 0.0312(4) Uani 1 1 d .
H24A H 0.4095 0.2174 0.5838 0.037 Uiso 1 1 calc R
C25 C 0.15188(18) 0.17073(16) 0.84811(15) 0.0285(3) Uani 1 1 d .
H25A H 0.1458 0.0834 0.8767 0.034 Uiso 1 1 calc R
H25B H 0.2182 0.1965 0.8936 0.034 Uiso 1 1 calc R
C26 C 0.01816(19) 0.26689(18) 0.87526(16) 0.0313(4) Uani 1 1 d .
H26A H -0.0084 0.2686 0.9654 0.038 Uiso 1 1 calc R
H26B H 0.0253 0.3547 0.8494 0.038 Uiso 1 1 calc R
C27 C -0.08630(19) 0.22913(19) 0.80647(17) 0.0323(4) Uani 1 1 d .
H27A H -0.1709 0.2947 0.8222 0.039 Uiso 1 1 calc R
H27B H -0.0994 0.1450 0.8382 0.039 Uiso 1 1 calc R
C28 C -0.04608(16) 0.21886(17) 0.66699(15) 0.0270(3) Uani 1 1 d .
H28A H -0.1106 0.1850 0.6262 0.032 Uiso 1 1 calc R
H28B H -0.0471 0.3060 0.6329 0.032 Uiso 1 1 calc R
O5 O 0.18422(11) 0.63117(10) 0.30955(10) 0.0217(2) Uani 1 1 d .
O6 O 0.23640(12) 0.41906(11) 0.35822(11) 0.0260(2) Uani 1 1 d .
O7 O 0.13266(11) 0.45890(11) 0.58764(10) 0.0226(2) Uani 1 1 d .
H7B H 0.151(3) 0.399(3) 0.539(2) 0.039(6) Uiso 1 1 d .
O8 O -0.07667(12) 0.57095(12) 0.45123(11) 0.0271(2) Uani 1 1 d .
H8B H -0.102(3) 0.604(3) 0.385(3) 0.058(8) Uiso 1 1 d .
C29 C 0.19146(14) 0.53087(14) 0.38661(14) 0.0197(3) Uani 1 1 d .
C30 C 0.13202(14) 0.57323(14) 0.51831(13) 0.0191(3) Uani 1 1 d .
C31 C -0.01190(15) 0.65264(15) 0.51062(14) 0.0212(3) Uani 1 1 d .
H31A H -0.0122 0.7317 0.4591 0.025 Uiso 1 1 calc R
C32 C -0.08072(15) 0.69196(15) 0.63803(14) 0.0223(3) Uani 1 1 d .
C33 C -0.08806(16) 0.81389(17) 0.68493(16) 0.0273(3) Uani 1 1 d .
H33A H -0.0533 0.8746 0.6355 0.033 Uiso 1 1 calc R
C34 C -0.14630(18) 0.84715(18) 0.80436(17) 0.0325(4) Uani 1 1 d .
H34A H -0.1502 0.9302 0.8363 0.039 Uiso 1 1 calc R
C35 C -0.19835(17) 0.76014(19) 0.87659(16) 0.0322(4) Uani 1 1 d .
H35A H -0.2368 0.7828 0.9584 0.039 Uiso 1 1 calc R
C36 C -0.19419(18) 0.63970(19) 0.82929(16) 0.0321(4) Uani 1 1 d .
H36A H -0.2314 0.5802 0.8781 0.038 Uiso 1 1 calc R
C37 C -0.13560(17) 0.60567(17) 0.71047(16) 0.0269(3) Uani 1 1 d .
H37A H -0.1330 0.5230 0.6785 0.032 Uiso 1 1 calc R
C38 C 0.21321(15) 0.65203(15) 0.57893(14) 0.0212(3) Uani 1 1 d .
H38A H 0.2096 0.7331 0.5314 0.025 Uiso 1 1 calc R
H38B H 0.1719 0.6761 0.6637 0.025 Uiso 1 1 calc R
C39 C 0.35561(15) 0.58236(15) 0.58631(14) 0.0218(3) Uani 1 1 d .
C40 C 0.39127(16) 0.48750(16) 0.67608(15) 0.0260(3) Uani 1 1 d .
H40A H 0.3248 0.4640 0.7308 0.031 Uiso 1 1 calc R
C41 C 0.52275(18) 0.42687(18) 0.68649(18) 0.0325(4) Uani 1 1 d .
H41A H 0.5457 0.3616 0.7472 0.039 Uiso 1 1 calc R
C42 C 0.62013(18) 0.4619(2) 0.6081(2) 0.0376(4) Uani 1 1 d .
H42A H 0.7101 0.4216 0.6158 0.045 Uiso 1 1 calc R
C43 C 0.58610(19) 0.5557(2) 0.51837(19) 0.0377(4) Uani 1 1 d .
H43A H 0.6530 0.5792 0.4643 0.045 Uiso 1 1 calc R
C44 C 0.45457(17) 0.61575(18) 0.50689(16) 0.0286(3) Uani 1 1 d .
H44A H 0.4321 0.6796 0.4448 0.034 Uiso 1 1 calc R
C45 C 0.22645(16) 0.60266(14) 0.17822(13) 0.0217(3) Uani 1 1 d .
H45A H 0.2289 0.5104 0.1612 0.026 Uiso 1 1 calc R
C46 C 0.12313(16) 0.69169(15) 0.10524(14) 0.0222(3) Uani 1 1 d .
H46A H 0.1206 0.7828 0.1272 0.027 Uiso 1 1 calc R
C47 C -0.01327(17) 0.67150(16) 0.13980(14) 0.0251(3) Uani 1 1 d .
C48 C -0.04375(19) 0.55463(17) 0.11628(16) 0.0297(3) Uani 1 1 d .
H48A H 0.0226 0.4854 0.0789 0.036 Uiso 1 1 calc R
C49 C -0.1703(2) 0.5384(2) 0.14701(17) 0.0369(4) Uani 1 1 d .
H49A H -0.1897 0.4586 0.1305 0.044 Uiso 1 1 calc R
C50 C -0.2675(2) 0.6385(2) 0.20153(18) 0.0408(5) Uani 1 1 d .
H50A H -0.3540 0.6276 0.2213 0.049 Uiso 1 1 calc R
C51 C -0.2392(2) 0.7549(2) 0.22752(17) 0.0378(4) Uani 1 1 d .
H51A H -0.3058 0.8235 0.2656 0.045 Uiso 1 1 calc R
C52 C -0.11176(18) 0.77044(18) 0.19721(16) 0.0297(3) Uani 1 1 d .
H52A H -0.0921 0.8496 0.2160 0.036 Uiso 1 1 calc R
C53 C 0.16887(18) 0.67421(17) -0.03390(15) 0.0270(3) Uani 1 1 d .
H53A H 0.1746 0.5841 -0.0584 0.032 Uiso 1 1 calc R
H53B H 0.1038 0.7328 -0.0824 0.032 Uiso 1 1 calc R
C54 C 0.30300(18) 0.70412(17) -0.06228(15) 0.0292(3) Uani 1 1 d .
H54A H 0.2960 0.7955 -0.0414 0.035 Uiso 1 1 calc R
H54B H 0.3309 0.6924 -0.1519 0.035 Uiso 1 1 calc R
C55 C 0.40634(19) 0.61578(18) 0.01131(16) 0.0310(4) Uani 1 1 d .
H55A H 0.4908 0.6409 -0.0049 0.037 Uiso 1 1 calc R
H55B H 0.4205 0.5253 -0.0164 0.037 Uiso 1 1 calc R
C56 C 0.36334(16) 0.62442(17) 0.15042(15) 0.0263(3) Uani 1 1 d .
H56A H 0.4266 0.5587 0.1946 0.032 Uiso 1 1 calc R
H56B H 0.3641 0.7108 0.1810 0.032 Uiso 1 1 calc R

loop_
_atom_site_aniso_label
_atom_site_aniso_U_11
_atom_site_aniso_U_22
_atom_site_aniso_U_33
_atom_site_aniso_U_23
_atom_site_aniso_U_13
_atom_site_aniso_U_12
O1 0.0301(6) 0.0193(5) 0.0170(5) -0.0010(4) -0.0041(4) -0.0053(4)
O2 0.0415(7) 0.0233(6) 0.0233(5) -0.0004(4) -0.0031(5) -0.0115(5)
O3 0.0366(6) 0.0209(5) 0.0207(5) -0.0032(4) -0.0051(4) -0.0089(5)
O4 0.0360(7) 0.0259(6) 0.0247(6) 0.0006(5) -0.0105(5) -0.0015(5)
C1 0.0262(7) 0.0185(6) 0.0201(7) -0.0004(5) -0.0060(5) -0.0028(5)
C2 0.0288(8) 0.0188(6) 0.0184(6) -0.0016(5) -0.0056(5) -0.0064(6)
C3 0.0280(8) 0.0220(7) 0.0195(7) -0.0021(5) -0.0055(6) -0.0039(6)
C4 0.0232(7) 0.0265(7) 0.0219(7) -0.0036(6) -0.0058(5) -0.0047(6)
C5 0.0252(7) 0.0260(8) 0.0274(8) -0.0057(6) -0.0044(6) -0.0031(6)
C6 0.0262(8) 0.0365(9) 0.0267(8) -0.0110(7) -0.0035(6) -0.0010(7)
C7 0.0293(8) 0.0434(10) 0.0214(7) -0.0024(7) -0.0019(6) -0.0059(7)
C8 0.0368(9) 0.0328(9) 0.0283(8) 0.0029(7) -0.0023(7) -0.0080(7)
C9 0.0321(8) 0.0253(8) 0.0262(8) -0.0043(6) -0.0027(6) -0.0056(6)
C10 0.0277(8) 0.0213(7) 0.0211(7) 0.0021(5) -0.0065(6) -0.0063(6)
C11 0.0300(8) 0.0231(7) 0.0236(7) 0.0047(6) -0.0085(6) -0.0077(6)
C12 0.0381(9) 0.0301(8) 0.0301(9) -0.0010(7) -0.0128(7) -0.0079(7)
C13 0.0414(11) 0.0405(10) 0.0484(11) -0.0004(9) -0.0227(9) -0.0159(8)
C14 0.0321(10) 0.0511(12) 0.0555(13) 0.0047(10) -0.0139(9) -0.0153(9)
C15 0.0321(9) 0.0445(11) 0.0412(10) 0.0008(8) -0.0031(8) -0.0065(8)
C16 0.0309(8) 0.0311(8) 0.0277(8) -0.0003(6) -0.0075(6) -0.0068(7)
C17 0.0294(8) 0.0209(7) 0.0169(7) 0.0002(5) -0.0033(5) -0.0049(6)
C18 0.0312(8) 0.0194(7) 0.0190(7) -0.0001(5) -0.0059(6) -0.0048(6)
C19 0.0302(8) 0.0254(7) 0.0179(7) -0.0009(5) -0.0073(6) -0.0053(6)
C20 0.0354(9) 0.0246(7) 0.0223(7) 0.0007(6) -0.0068(6) -0.0033(6)
C21 0.0391(10) 0.0325(9) 0.0281(8) -0.0032(7) -0.0120(7) 0.0025(7)
C22 0.0301(9) 0.0506(12) 0.0335(9) -0.0113(8) -0.0098(7) 0.0007(8)
C23 0.0339(9) 0.0548(12) 0.0302(9) -0.0052(8) -0.0038(7) -0.0165(9)
C24 0.0369(9) 0.0355(9) 0.0251(8) -0.0007(7) -0.0069(7) -0.0143(7)
C25 0.0383(9) 0.0257(8) 0.0192(7) -0.0006(6) -0.0058(6) -0.0025(7)
C26 0.0404(9) 0.0283(8) 0.0219(7) -0.0039(6) -0.0043(6) -0.0016(7)
C27 0.0353(9) 0.0334(9) 0.0250(8) -0.0029(6) 0.0012(7) -0.0040(7)
C28 0.0276(8) 0.0284(8) 0.0237(8) -0.0024(6) -0.0041(6) -0.0037(6)
O5 0.0295(6) 0.0193(5) 0.0164(5) -0.0007(4) -0.0009(4) -0.0067(4)
O6 0.0342(6) 0.0210(5) 0.0218(5) -0.0010(4) -0.0015(4) -0.0054(4)
O7 0.0276(6) 0.0198(5) 0.0209(5) 0.0023(4) -0.0031(4) -0.0065(4)
O8 0.0279(6) 0.0361(6) 0.0209(5) 0.0006(5) -0.0067(4) -0.0130(5)
C29 0.0198(6) 0.0213(6) 0.0191(6) 0.0001(5) -0.0037(5) -0.0062(5)
C30 0.0209(7) 0.0200(6) 0.0168(6) 0.0016(5) -0.0031(5) -0.0055(5)
C31 0.0208(7) 0.0237(7) 0.0192(6) 0.0013(5) -0.0033(5) -0.0054(5)
C32 0.0188(7) 0.0259(7) 0.0203(7) 0.0006(6) -0.0030(5) -0.0018(5)
C33 0.0233(7) 0.0273(8) 0.0296(8) -0.0015(6) -0.0020(6) -0.0033(6)
C34 0.0290(8) 0.0341(9) 0.0316(9) -0.0099(7) -0.0032(7) -0.0015(7)
C35 0.0247(8) 0.0444(10) 0.0222(8) -0.0044(7) -0.0014(6) 0.0015(7)
C36 0.0282(8) 0.0395(9) 0.0256(8) 0.0050(7) 0.0008(6) -0.0047(7)
C37 0.0255(7) 0.0289(8) 0.0251(8) 0.0014(6) -0.0011(6) -0.0054(6)
C38 0.0212(7) 0.0219(7) 0.0205(7) -0.0023(5) -0.0037(5) -0.0042(5)
C39 0.0223(7) 0.0239(7) 0.0197(7) -0.0050(5) -0.0034(5) -0.0058(6)
C40 0.0263(8) 0.0287(8) 0.0230(7) -0.0012(6) -0.0050(6) -0.0058(6)
C41 0.0307(8) 0.0327(9) 0.0337(9) -0.0027(7) -0.0131(7) -0.0029(7)
C42 0.0223(8) 0.0447(11) 0.0440(10) -0.0100(8) -0.0084(7) -0.0017(7)
C43 0.0250(8) 0.0497(11) 0.0394(10) -0.0070(8) 0.0022(7) -0.0123(8)
C44 0.0267(8) 0.0340(9) 0.0271(8) 0.0000(6) -0.0019(6) -0.0113(7)
C45 0.0289(8) 0.0203(7) 0.0152(6) -0.0017(5) 0.0011(5) -0.0058(6)
C46 0.0298(8) 0.0204(7) 0.0172(6) -0.0009(5) -0.0026(6) -0.0074(6)
C47 0.0320(8) 0.0272(8) 0.0178(7) 0.0028(6) -0.0068(6) -0.0094(6)
C48 0.0389(9) 0.0305(8) 0.0238(8) 0.0036(6) -0.0096(7) -0.0141(7)
C49 0.0455(11) 0.0465(11) 0.0279(8) 0.0116(8) -0.0153(8) -0.0254(9)
C50 0.0335(9) 0.0656(14) 0.0293(9) 0.0145(9) -0.0102(7) -0.0221(9)
C51 0.0325(9) 0.0531(12) 0.0249(8) 0.0044(8) -0.0037(7) -0.0053(8)
C52 0.0319(8) 0.0346(9) 0.0218(7) 0.0010(6) -0.0036(6) -0.0063(7)
C53 0.0388(9) 0.0268(7) 0.0171(7) -0.0017(6) -0.0026(6) -0.0109(7)
C54 0.0392(9) 0.0281(8) 0.0203(7) -0.0005(6) 0.0014(6) -0.0101(7)
C55 0.0339(9) 0.0325(8) 0.0243(8) -0.0012(6) 0.0062(6) -0.0071(7)
C56 0.0269(8) 0.0289(8) 0.0220(7) 0.0014(6) 0.0007(6) -0.0062(6)

loop_
_atom_type_symbol
_atom_type_description
_atom_type_scat_dispersion_real
_atom_type_scat_dispersion_imag
_atom_type_scat_source
C C 0.0033 0.0000 'International Tables Vol C Tables 4.2.6.8 and 6.1.1.4'
H H 0.0000 0.0000 'International Tables Vol C Tables 4.2.6.8 and 6.1.1.4'
O O 0.0106 0.0000 'International Tables Vol C Tables 4.2.6.8 and 6.1.1.4'

loop_
_geom_angle_atom_site_label_1
_geom_angle_atom_site_label_2
_geom_angle_atom_site_label_3
_geom_angle
C1 O1 C17 117.53(12)
O2 C1 O1 125.23(15)
O2 C1 C2 122.31(14)
O1 C1 C2 112.45(13)
O3 C2 C1 107.30(12)
O3 C2 C10 108.76(12)
C1 C2 C10 111.13(13)
O3 C2 C3 109.63(12)
C1 C2 C3 108.05(12)
C10 C2 C3 111.86(13)
O4 C3 C4 110.81(13)
O4 C3 C2 106.00(13)
C4 C3 C2 112.03(12)
C9 C4 C5 118.97(15)
C9 C4 C3 120.20(14)
C5 C4 C3 120.82(15)
C6 C5 C4 120.38(16)
C7 C6 C5 120.39(16)
C6 C7 C8 119.78(16)
C7 C8 C9 120.08(17)
C4 C9 C8 120.39(16)
C11 C10 C2 113.20(13)
C16 C11 C12 118.58(16)
C16 C11 C10 120.47(14)
C12 C11 C10 120.95(15)
C13 C12 C11 120.51(18)
C14 C13 C12 120.12(18)
C13 C14 C15 120.00(19)
C14 C15 C16 120.2(2)
C15 C16 C11 120.56(17)
O1 C17 C28 108.22(12)
O1 C17 C18 106.16(12)
C28 C17 C18 113.11(13)
C19 C18 C17 111.23(12)
C19 C18 C25 113.85(13)
C17 C18 C25 109.05(13)
C24 C19 C20 118.40(16)
C24 C19 C18 120.51(15)
C20 C19 C18 121.08(15)
C21 C20 C19 120.98(17)
C22 C21 C20 120.28(18)
C21 C22 C23 119.61(18)
C22 C23 C24 119.99(19)
C19 C24 C23 120.73(18)
C26 C25 C18 110.11(13)
C27 C26 C25 110.74(14)
C26 C27 C28 111.30(15)
C17 C28 C27 111.34(14)
C29 O5 C45 117.33(11)
O6 C29 O5 125.20(14)
O6 C29 C30 122.72(13)
O5 C29 C30 112.06(12)
O7 C30 C29 106.81(12)
O7 C30 C38 109.34(12)
C29 C30 C38 111.62(12)
O7 C30 C31 109.69(12)
C29 C30 C31 107.89(12)
C38 C30 C31 111.37(12)
O8 C31 C32 110.58(12)
O8 C31 C30 106.34(12)
C32 C31 C30 111.36(12)
C33 C32 C37 119.12(15)
C33 C32 C31 120.52(14)
C37 C32 C31 120.36(14)
C32 C33 C34 120.13(16)
C35 C34 C33 120.42(17)
C34 C35 C36 119.71(16)
C35 C36 C37 120.14(17)
C36 C37 C32 120.45(16)
C39 C38 C30 114.44(12)
C44 C39 C40 118.75(15)
C44 C39 C38 120.49(14)
C40 C39 C38 120.70(14)
C41 C40 C39 120.88(16)
C42 C41 C40 119.84(18)
C41 C42 C43 119.87(17)
C42 C43 C44 120.47(18)
C43 C44 C39 120.18(17)
O5 C45 C56 108.16(12)
O5 C45 C46 106.42(11)
C56 C45 C46 113.58(13)
C47 C46 C45 112.05(12)
C47 C46 C53 113.69(13)
C45 C46 C53 108.60(13)
C52 C47 C48 118.37(16)
C52 C47 C46 120.02(15)
C48 C47 C46 121.60(15)
C49 C48 C47 120.81(18)
C50 C49 C48 120.08(18)
C49 C50 C51 120.19(18)
C50 C51 C52 119.51(19)
C47 C52 C51 121.00(18)
C54 C53 C46 110.45(13)
C53 C54 C55 111.16(14)
C54 C55 C56 111.27(14)
C45 C56 C55 111.25(14)

loop_
_geom_bond_atom_site_label_1
_geom_bond_atom_site_label_2
_geom_bond_distance
O1 C1 1.3336(18)
O1 C17 1.4688(18)
O2 C1 1.206(2)
O3 C2 1.4180(18)
O4 C3 1.4350(19)
C1 C2 1.535(2)
C2 C10 1.545(2)
C2 C3 1.551(2)
C3 C4 1.516(2)
C4 C9 1.390(2)
C4 C5 1.395(2)
C5 C6 1.390(2)
C6 C7 1.380(3)
C7 C8 1.387(3)
C8 C9 1.395(2)
C10 C11 1.506(2)
C11 C16 1.395(2)
C11 C12 1.398(2)
C12 C13 1.394(3)
C13 C14 1.381(3)
C14 C15 1.382(3)
C15 C16 1.392(3)
C17 C28 1.523(2)
C17 C18 1.528(2)
C18 C19 1.516(2)
C18 C25 1.544(2)
C19 C24 1.394(2)
C19 C20 1.396(2)
C20 C21 1.389(3)
C21 C22 1.382(3)
C22 C23 1.393(3)
C23 C24 1.396(3)
C25 C26 1.530(2)
C26 C27 1.527(3)
C27 C28 1.531(2)
O5 C29 1.3328(18)
O5 C45 1.4678(17)
O6 C29 1.2053(19)
O7 C30 1.4155(18)
O8 C31 1.4334(19)
C29 C30 1.536(2)
C30 C38 1.540(2)
C30 C31 1.552(2)
C31 C32 1.515(2)
C32 C33 1.391(2)
C32 C37 1.392(2)
C33 C34 1.394(2)
C34 C35 1.381(3)
C35 C36 1.386(3)
C36 C37 1.390(2)
C38 C39 1.510(2)
C39 C44 1.396(2)
C39 C40 1.396(2)
C40 C41 1.391(2)
C41 C42 1.385(3)
C42 C43 1.386(3)
C43 C44 1.392(3)
C45 C56 1.518(2)
C45 C46 1.528(2)
C46 C47 1.515(2)
C46 C53 1.541(2)
C47 C52 1.394(2)
C47 C48 1.398(2)
C48 C49 1.394(3)
C49 C50 1.382(3)
C50 C51 1.390(3)
C51 C52 1.400(3)
C53 C54 1.526(2)
C54 C55 1.529(3)
C55 C56 1.532(2)

loop_
_geom_hbond_atom_site_label_D
_geom_hbond_atom_site_label_H
_geom_hbond_atom_site_label_A
_geom_hbond_distance_DH
_geom_hbond_distance_HA
_geom_hbond_distance_DA
_geom_hbond_angle_DHA
O3 H3A O2 0.82(3) 2.10(3) 2.6231(17) 122(2)
O7 H7B O6 0.81(3) 2.11(3) 2.6205(16) 121(2)
